data_1531678
loop_
_publ_author_name
'Kini, N.S.'
'Shivashankar, S.A.'
'Umarji, A.M.'
'Yelon, W.B.'
'Malik, S.K.'

_publ_section_title
;
 Effect of synthesis route on the structure of Nd3-x Ba3+x Cu6 O14-2d
 (x=0, 1) system: a neutron diffraction study
;
_journal_name_full 'Solid State Communications'
_journal_page_first 99
_journal_page_last 104
_journal_volume 122
_journal_year 2002
_chemical_formula_sum 'Ba1.7 Cu3 Nd1.3 O6.8'
_chemical_name_systematic 'Nd (Nd0.3 Ba1.7) Cu3 O6.8'
_space_group_IT_number 47
_symmetry_space_group_name_Hall '-P 2 2'
_symmetry_space_group_name_H-M 'P m m m'
_cell_angle_alpha 90
_cell_angle_beta 90
_cell_angle_gamma 90
_cell_formula_units_Z 1
_cell_length_a 3.8757
_cell_length_b 3.9139
_cell_length_c 11.7455
_cell_volume 178.169
_citation_journal_id_ASTM SSCOA4
_cod_data_source_file Kini_SSCOA4_2002_834.cif
_cod_data_source_block Ba1.7Cu3Nd1.3O6.8
_cod_original_cell_volume 178.1687
_cod_database_code 1531678

loop_
_symmetry_equiv_pos_as_xyz
x,y,z
-x,-y,z
x,-y,-z
-x,y,-z
-x,-y,-z
x,y,-z
-x,y,z
x,-y,z

loop_
_atom_site_label
_atom_site_type_symbol
_atom_site_fract_x
_atom_site_fract_y
_atom_site_fract_z
_atom_site_occupancy
_atom_site_U_iso_or_equiv
O4 O-2 0 0 0.1565 1 0.0
Cu2 Cu+2 0 0 0.3508 1 0.0
O5 O-2 0.5 0 0 0.26 0.0
O1 O-2 0 0.5 0 0.54 0.0
O2 O-2 0.5 0 0.3714 1 0.0
Ba1 Ba+2 0.5 0.5 0.1851 0.85 0.0
O3 O-2 0 0.5 0.3714 1 0.0
Nd2 Nd+3 0.5 0.5 0.1851 0.15 0.0
Nd1 Nd+3 0.5 0.5 0.5 1 0.0
Cu1 Cu+2 0 0 0 1 0.0
